data_4065500
loop_
_publ_author_name
'Carmona, Daniel'
'Viguri, Fernando'
'Asenjo, Ainara'
'Lamata, M. Pilar'
'Lahoz, Fernando'
'Garc\?\'ia-Ordu\~na, Pilar'
'Oro, L. A.'

_publ_section_title
;
 Enantioselective Catalysts for the Diels--Alder Reaction between
 Methacrolein and Cyclopentadiene Based on the Chiral Fragment
 (\h5-C5Me5)M(chiral diphosphane) (M = Rh, Ir)
;
_journal_issue 24
_journal_name_full Organometallics
_journal_page_first 6661
_journal_paper_doi 10.1021/om200859z
_journal_volume 30
_journal_year 2011
_chemical_absolute_configuration rmad
_chemical_formula_moiety 'C47 H51 Ir O P2, 2(F6 Sb), 2(C6 H14)'
_chemical_formula_sum 'C59 H79 F12 Ir O P2 Sb2'
_chemical_formula_weight 1529.9
_chemical_name_systematic
;
 ?
;
_space_group_IT_number 19
_symmetry_cell_setting orthorhombic
_symmetry_space_group_name_Hall 'P 2ac 2ab'
_symmetry_space_group_name_H-M 'P 21 21 21'
_atom_sites_solution_hydrogens geom
_atom_sites_solution_primary direct
_atom_sites_solution_secondary difmap
_audit_creation_method SHELXL-97
_cell_angle_alpha 90.00
_cell_angle_beta 90.00
_cell_angle_gamma 90.00
_cell_formula_units_Z 4
_cell_length_a 11.1076(3)
_cell_length_b 15.9002(7)
_cell_length_c 30.7680(10)
_cell_measurement_reflns_used 2179
_cell_measurement_temperature 100(2)
_cell_measurement_theta_max 28.9
_cell_measurement_theta_min 1.84
_cell_volume 5434.0(3)
_computing_cell_refinement 'APEX2 v2008, Bruker AXS'
_computing_data_collection 'APEX2 v2008, Bruker AXS'
_computing_data_reduction 'APEX2 v2008, Bruker AXS'
_computing_molecular_graphics 'XP program, SHELXTL v6.12, Bruker2000'
_computing_publication_material 'XCIF program, SHELXTLv6.12, BrukerAXS'
_computing_structure_refinement 'SHELXL-97 (Sheldrick, 1997)'
_computing_structure_solution 'DIRDIF (Beurskens, 2008)'
_diffrn_ambient_temperature 100(2)
_diffrn_measured_fraction_theta_full 0.999
_diffrn_measured_fraction_theta_max 0.967
_diffrn_measurement_device_type 'Bruker APEX CCD system'
_diffrn_measurement_method 'narrow \w frames'
_diffrn_radiation_monochromator graphite
_diffrn_radiation_source 'fine-focus sealed tube'
_diffrn_radiation_type MoK\a
_diffrn_radiation_wavelength 0.71069
_diffrn_reflns_av_R_equivalents 0.1030
_diffrn_reflns_av_sigmaI/netI 0.0700
_diffrn_reflns_limit_h_max 14
_diffrn_reflns_limit_h_min -14
_diffrn_reflns_limit_k_max 21
_diffrn_reflns_limit_k_min -21
_diffrn_reflns_limit_l_max 41
_diffrn_reflns_limit_l_min -40
_diffrn_reflns_number 104991
_diffrn_reflns_theta_full 27.50
_diffrn_reflns_theta_max 28.92
_diffrn_reflns_theta_min 1.84
_exptl_absorpt_coefficient_mu 3.561
_exptl_absorpt_correction_T_max 1
_exptl_absorpt_correction_T_min 0.509
_exptl_absorpt_correction_type multi-scan
_exptl_absorpt_process_details
; 
 SADABS: Area-Detector Absorption Correction. (1996) Bruker-AXS 
 within APEX2 package.                    
;
_exptl_crystal_colour orange
_exptl_crystal_density_diffrn 1.870
_exptl_crystal_density_method 'not measured'
_exptl_crystal_description prism
_exptl_crystal_F_000 3032
_exptl_crystal_size_max 0.158
_exptl_crystal_size_mid 0.088
_exptl_crystal_size_min 0.074
_platon_squeeze_details
;
 The unit cell contains 12 hexane molecules which have been treated as a 
 diffuse contribution to the overall scattering without specific atom positions
 by SQUEEZE/PLATON
;
_refine_diff_density_max 7.217
_refine_diff_density_min -1.900
_refine_diff_density_rms 0.215
_refine_ls_abs_structure_details 'Flack H D (1983), Acta Cryst. A39, 876-881'
_refine_ls_abs_structure_Flack 0.033(8)
_refine_ls_extinction_method none
_refine_ls_goodness_of_fit_ref 1.075
_refine_ls_hydrogen_treatment constr
_refine_ls_matrix_type full
_refine_ls_number_parameters 592
_refine_ls_number_reflns 13648
_refine_ls_number_restraints 0
_refine_ls_restrained_S_all 1.075
_refine_ls_R_factor_all 0.0841
_refine_ls_R_factor_gt 0.0690
_refine_ls_shift/su_max 0.001
_refine_ls_shift/su_mean 0.000
_refine_ls_structure_factor_coef Fsqd
_refine_ls_weighting_details 'calc w=1/[\s^2^(Fo^2^)+(0.0686P)^2^+34.5794P] where P=(Fo^2^+2Fc^2^)/3'
_refine_ls_weighting_scheme calc
_refine_ls_wR_factor_gt 0.1490
_refine_ls_wR_factor_ref 0.1552
_reflns_number_gt 11623
_reflns_number_total 13648
_reflns_threshold_expression >2sigma(I)
_cod_data_source_file om200859z_si_002.cif
_cod_data_source_block comp14
_cod_depositor_comments
;
The following automatic conversions were performed:

'_symmetry_cell_setting' value 'Orthorhombic' changed to
'orthorhombic' according to
/home/saulius/struct/CIF-dictionaries/cif_core.dic dictionary named
'cif_core.dic' version 2.4.1 from 2010-06-29.

Automatic conversion script
Id: cif_fix_values 1715 2011-07-08 13:25:40Z adriana 
;
_cod_database_code 4065500

loop_
_symmetry_equiv_pos_as_xyz
'x, y, z'
'-x+1/2, -y, z+1/2'
'x+1/2, -y+1/2, -z'
'-x, y+1/2, -z+1/2'

loop_
_atom_site_label
_atom_site_type_symbol
_atom_site_fract_x
_atom_site_fract_y
_atom_site_fract_z
_atom_site_U_iso_or_equiv
_atom_site_adp_type
_atom_site_occupancy
_atom_site_symmetry_multiplicity
_atom_site_calc_flag
_atom_site_refinement_flags
Ir Ir 0.83520(4) 0.06445(2) 0.663500(11) 0.02533(9) Uani 1 1 d .
P1 P 1.0102(3) 0.07341(17) 0.62261(8) 0.0285(5) Uani 1 1 d .
P2 P 0.9261(3) 0.17142(15) 0.70397(8) 0.0268(5) Uani 1 1 d .
O1 O 0.7724(7) 0.1655(4) 0.6229(2) 0.0268(15) Uani 1 1 d .
C1 C 0.7194(11) -0.0421(6) 0.6416(3) 0.032(2) Uani 1 1 d .
C2 C 0.8155(10) -0.0765(6) 0.6667(3) 0.032(2) Uani 1 1 d .
C3 C 0.8126(11) -0.0389(6) 0.7096(3) 0.036(3) Uani 1 1 d .
C4 C 0.7057(10) 0.0089(6) 0.7127(3) 0.029(2) Uani 1 1 d .
C5 C 0.6508(11) 0.0111(6) 0.6693(3) 0.033(2) Uani 1 1 d .
C6 C 0.6826(10) -0.0691(7) 0.5982(3) 0.036(2) Uani 1 1 d .
H6A H 0.6607 -0.1288 0.5989 0.054 Uiso 1 1 calc R
H6B H 0.7494 -0.0608 0.5778 0.054 Uiso 1 1 calc R
H6C H 0.6131 -0.0358 0.5887 0.054 Uiso 1 1 calc R
C7 C 0.9027(12) -0.1440(7) 0.6522(3) 0.038(3) Uani 1 1 d .
H7A H 0.9852 -0.1222 0.6537 0.057 Uiso 1 1 calc R
H7B H 0.8843 -0.1604 0.6222 0.057 Uiso 1 1 calc R
H7C H 0.8953 -0.1931 0.6713 0.057 Uiso 1 1 calc R
C8 C 0.8897(12) -0.0662(8) 0.7471(3) 0.043(3) Uani 1 1 d .
H8A H 0.9148 -0.0168 0.7638 0.065 Uiso 1 1 calc R
H8B H 0.9611 -0.0955 0.7360 0.065 Uiso 1 1 calc R
H8C H 0.8437 -0.1042 0.7658 0.065 Uiso 1 1 calc R
C9 C 0.6524(13) 0.0456(6) 0.7535(3) 0.042(3) Uani 1 1 d .
H9A H 0.6375 0.1058 0.7492 0.063 Uiso 1 1 calc R
H9B H 0.7087 0.0378 0.7777 0.063 Uiso 1 1 calc R
H9C H 0.5764 0.0172 0.7601 0.063 Uiso 1 1 calc R
C10 C 0.5371(9) 0.0547(8) 0.6580(4) 0.037(3) Uani 1 1 d .
H10A H 0.4692 0.0162 0.6622 0.055 Uiso 1 1 calc R
H10B H 0.5400 0.0728 0.6276 0.055 Uiso 1 1 calc R
H10C H 0.5270 0.1040 0.6768 0.055 Uiso 1 1 calc R
C11 C 1.1282(10) -0.0003(6) 0.6344(4) 0.031(2) Uani 1 1 d .
C12 C 1.1445(11) -0.0272(7) 0.6787(4) 0.036(3) Uani 1 1 d .
H12 H 1.0929 -0.0070 0.7010 0.044 Uiso 1 1 calc R
C13 C 1.2359(11) -0.0825(7) 0.6882(4) 0.039(3) Uani 1 1 d .
H13 H 1.2479 -0.0999 0.7174 0.047 Uiso 1 1 calc R
C14 C 1.3102(14) -0.1133(8) 0.6562(5) 0.054(4) Uani 1 1 d .
H14 H 1.3726 -0.1517 0.6634 0.064 Uiso 1 1 calc R
C15 C 1.2943(12) -0.0885(8) 0.6138(4) 0.046(3) Uani 1 1 d .
H15 H 1.3445 -0.1113 0.5918 0.056 Uiso 1 1 calc R
C16 C 1.2079(10) -0.0318(7) 0.6029(4) 0.038(3) Uani 1 1 d .
H16 H 1.2014 -0.0133 0.5736 0.046 Uiso 1 1 calc R
C17 C 0.9839(11) 0.0671(7) 0.5646(3) 0.034(2) Uani 1 1 d .
C18 C 0.9651(13) -0.0124(8) 0.5456(4) 0.042(3) Uani 1 1 d .
H18 H 0.9768 -0.0623 0.5620 0.051 Uiso 1 1 calc R
C19 C 0.9286(14) -0.0167(8) 0.5016(4) 0.049(3) Uani 1 1 d .
H19 H 0.9081 -0.0694 0.4891 0.059 Uiso 1 1 calc R
C20 C 0.9227(12) 0.0536(9) 0.4777(3) 0.047(3) Uani 1 1 d .
H20 H 0.9040 0.0492 0.4477 0.057 Uiso 1 1 calc R
C21 C 0.9433(12) 0.1333(8) 0.4956(3) 0.044(3) Uani 1 1 d .
H21 H 0.9370 0.1823 0.4780 0.052 Uiso 1 1 calc R
C22 C 0.9731(12) 0.1396(8) 0.5393(4) 0.039(3) Uani 1 1 d .
H22 H 0.9861 0.1932 0.5521 0.046 Uiso 1 1 calc R
C23 C 0.8476(11) 0.2715(6) 0.6969(3) 0.032(2) Uani 1 1 d .
C24 C 0.7258(11) 0.2762(6) 0.7037(3) 0.032(2) Uani 1 1 d .
H24 H 0.6815 0.2271 0.7112 0.038 Uiso 1 1 calc R
C25 C 0.6686(15) 0.3517(7) 0.6997(3) 0.045(3) Uani 1 1 d .
H25 H 0.5846 0.3553 0.7052 0.054 Uiso 1 1 calc R
C26 C 0.7324(14) 0.4235(7) 0.6878(4) 0.048(3) Uani 1 1 d .
H26 H 0.6922 0.4760 0.6857 0.058 Uiso 1 1 calc R
C27 C 0.8493(13) 0.4184(6) 0.6793(4) 0.044(3) Uani 1 1 d .
H27 H 0.8919 0.4671 0.6702 0.053 Uiso 1 1 calc R
C28 C 0.9104(13) 0.3422(7) 0.6835(4) 0.041(3) Uani 1 1 d .
H28 H 0.9940 0.3388 0.6773 0.049 Uiso 1 1 calc R
C29 C 0.9431(11) 0.1632(6) 0.7627(3) 0.033(2) Uani 1 1 d .
C30 C 0.8511(13) 0.1908(7) 0.7901(3) 0.040(3) Uani 1 1 d .
H30 H 0.7798 0.2151 0.7786 0.048 Uiso 1 1 calc R
C31 C 0.8667(11) 0.1817(7) 0.8355(3) 0.041(3) Uani 1 1 d .
H31 H 0.8026 0.1963 0.8545 0.049 Uiso 1 1 calc R
C32 C 0.9716(12) 0.1524(7) 0.8524(3) 0.039(3) Uani 1 1 d .
H32 H 0.9806 0.1477 0.8830 0.047 Uiso 1 1 calc R
C33 C 1.0633(12) 0.1300(6) 0.8259(3) 0.038(3) Uani 1 1 d .
H33 H 1.1376 0.1123 0.8382 0.045 Uiso 1 1 calc R
C34 C 1.0501(10) 0.1324(6) 0.7817(3) 0.032(2) Uani 1 1 d .
H34 H 1.1137 0.1131 0.7636 0.038 Uiso 1 1 calc R
C35 C 1.0774(11) 0.1870(7) 0.6849(3) 0.031(2) Uani 1 1 d .
H35A H 1.1070 0.2434 0.6934 0.038 Uiso 1 1 calc R
H35B H 1.1319 0.1441 0.6974 0.038 Uiso 1 1 calc R
C36 C 1.0731(12) 0.1787(7) 0.6340(3) 0.036(3) Uani 1 1 d .
H36 H 1.0141 0.2212 0.6230 0.043 Uiso 1 1 calc R
C37 C 1.1957(10) 0.1985(7) 0.6129(3) 0.031(2) Uani 1 1 d .
H37A H 1.2589 0.1638 0.6268 0.038 Uiso 1 1 calc R
H37B H 1.1929 0.1837 0.5817 0.038 Uiso 1 1 calc R
C38 C 0.7306(11) 0.1616(7) 0.5849(3) 0.034(2) Uani 1 1 d .
H38 H 0.7211 0.1081 0.5716 0.041 Uiso 1 1 calc R
C39 C 0.6968(11) 0.2355(7) 0.5612(4) 0.039(3) Uani 1 1 d .
C40 C 0.6790(14) 0.2241(8) 0.5197(4) 0.047(3) Uani 1 1 d .
H40A H 0.6887 0.1697 0.5074 0.057 Uiso 1 1 calc R
H40B H 0.6564 0.2701 0.5018 0.057 Uiso 1 1 calc R
C41 C 0.6954(14) 0.3150(8) 0.5833(4) 0.050(3) Uani 1 1 d .
H41C H 0.6951 0.3606 0.5619 0.076 Uiso 1 1 calc R
H41A H 0.7671 0.3198 0.6017 0.076 Uiso 1 1 calc R
H41B H 0.6231 0.3188 0.6014 0.076 Uiso 1 1 calc R
C50 C 1.2272(11) 0.2899(7) 0.6176(3) 0.034(2) Uani 1 1 d .
C51 C 1.1557(13) 0.3510(8) 0.6005(4) 0.043(3) Uani 1 1 d .
H51 H 1.0892 0.3352 0.5829 0.051 Uiso 1 1 calc R
C52 C 1.1774(13) 0.4353(8) 0.6081(4) 0.047(3) Uani 1 1 d .
H52 H 1.1236 0.4763 0.5968 0.056 Uiso 1 1 calc R
C53 C 1.2778(12) 0.4608(7) 0.6321(4) 0.040(3) Uani 1 1 d .
H53 H 1.2962 0.5186 0.6361 0.048 Uiso 1 1 calc R
C54 C 1.3492(14) 0.3984(7) 0.6498(4) 0.048(3) Uani 1 1 d .
H54 H 1.4147 0.4139 0.6680 0.057 Uiso 1 1 calc R
C55 C 1.3282(14) 0.3141(7) 0.6418(4) 0.043(3) Uani 1 1 d .
H55 H 1.3822 0.2727 0.6527 0.052 Uiso 1 1 calc R
Sb1 Sb 0.92655(9) 0.45210(7) 0.49990(3) 0.0541(3) Uani 1 1 d .
F1 F 0.9426(8) 0.3421(5) 0.5196(3) 0.058(2) Uani 1 1 d .
F2 F 0.9126(11) 0.5618(6) 0.4804(3) 0.087(3) Uani 1 1 d .
F3 F 0.7642(10) 0.4388(8) 0.4948(3) 0.089(3) Uani 1 1 d .
F4 F 1.0923(9) 0.4659(6) 0.5030(3) 0.077(3) Uani 1 1 d .
F5 F 0.9159(10) 0.4899(7) 0.5567(3) 0.077(3) Uani 1 1 d .
F6 F 0.9454(9) 0.4125(6) 0.4430(2) 0.070(3) Uani 1 1 d .
Sb2 Sb 0.40031(8) 0.23856(5) 0.78122(2) 0.03513(18) Uani 1 1 d .
F7 F 0.3565(7) 0.1268(4) 0.7881(3) 0.054(2) Uani 1 1 d .
F8 F 0.4449(8) 0.3501(4) 0.7737(3) 0.059(2) Uani 1 1 d .
F9 F 0.4514(7) 0.2137(5) 0.7248(2) 0.0497(18) Uani 1 1 d .
F10 F 0.3520(8) 0.2630(5) 0.8377(2) 0.062(2) Uani 1 1 d .
F11 F 0.5547(7) 0.2155(5) 0.7999(3) 0.0530(19) Uani 1 1 d .
F12 F 0.2468(6) 0.2643(5) 0.7601(2) 0.0472(17) Uani 1 1 d .

loop_
_atom_site_aniso_label
_atom_site_aniso_U_11
_atom_site_aniso_U_22
_atom_site_aniso_U_33
_atom_site_aniso_U_23
_atom_site_aniso_U_13
_atom_site_aniso_U_12
Ir 0.0397(2) 0.02366(15) 0.01265(14) 0.00135(14) -0.00208(16) -0.00167(17)
P1 0.0423(15) 0.0275(12) 0.0157(10) 0.0015(10) -0.0007(10) -0.0028(12)
P2 0.0410(16) 0.0244(11) 0.0150(10) 0.0007(9) -0.0015(10) -0.0059(11)
O1 0.042(4) 0.024(3) 0.014(3) 0.005(3) -0.007(3) -0.002(3)
C1 0.052(7) 0.023(5) 0.021(5) 0.001(4) -0.006(4) 0.000(4)
C2 0.045(6) 0.027(5) 0.024(4) 0.001(4) -0.001(4) 0.003(4)
C3 0.060(8) 0.025(4) 0.021(5) 0.004(4) -0.002(5) -0.003(5)
C4 0.059(7) 0.020(4) 0.008(4) 0.003(3) 0.003(4) 0.000(4)
C5 0.047(7) 0.038(5) 0.014(4) -0.005(4) 0.004(4) 0.008(5)
C6 0.043(7) 0.036(5) 0.028(5) -0.003(5) -0.005(4) -0.003(5)
C7 0.062(8) 0.029(5) 0.023(5) 0.000(4) 0.007(5) 0.014(5)
C8 0.075(8) 0.035(5) 0.020(4) 0.012(5) -0.011(5) -0.005(6)
C9 0.069(8) 0.031(5) 0.026(5) 0.001(4) 0.017(5) -0.012(6)
C10 0.025(5) 0.051(7) 0.034(6) -0.023(5) 0.009(4) -0.003(5)
C11 0.033(6) 0.026(5) 0.034(5) 0.008(4) -0.006(4) -0.003(4)
C12 0.038(7) 0.038(6) 0.034(5) 0.004(4) -0.003(5) -0.001(5)
C13 0.045(7) 0.032(6) 0.039(6) 0.012(5) -0.013(5) 0.001(5)
C14 0.072(10) 0.030(6) 0.058(9) 0.000(6) -0.007(7) -0.001(6)
C15 0.045(7) 0.051(7) 0.043(7) 0.005(6) 0.007(5) 0.004(5)
C16 0.029(6) 0.033(5) 0.052(7) 0.003(5) 0.003(5) -0.007(4)
C17 0.056(7) 0.025(4) 0.020(4) -0.004(4) 0.008(4) -0.007(5)
C18 0.072(9) 0.036(6) 0.020(5) -0.004(4) 0.001(5) -0.001(6)
C19 0.070(10) 0.037(6) 0.041(7) -0.014(5) 0.009(7) 0.009(6)
C20 0.060(8) 0.071(9) 0.011(4) -0.009(5) 0.000(5) -0.001(7)
C21 0.064(8) 0.053(7) 0.014(5) 0.019(5) -0.006(5) 0.003(6)
C22 0.050(8) 0.045(6) 0.021(5) 0.000(5) -0.010(5) 0.000(5)
C23 0.056(7) 0.027(4) 0.015(4) -0.007(3) -0.003(5) 0.002(5)
C24 0.057(7) 0.018(4) 0.021(5) 0.001(4) -0.008(5) -0.008(4)
C25 0.076(9) 0.036(5) 0.022(5) -0.006(4) -0.001(6) 0.004(7)
C26 0.084(10) 0.018(5) 0.042(6) -0.003(5) -0.009(6) 0.004(6)
C27 0.063(9) 0.022(5) 0.048(6) -0.003(4) -0.016(6) 0.000(5)
C28 0.050(8) 0.041(6) 0.030(6) 0.000(5) -0.011(5) 0.000(6)
C29 0.052(7) 0.027(5) 0.019(4) 0.002(4) 0.005(4) -0.015(5)
C30 0.068(9) 0.039(6) 0.014(4) -0.002(4) -0.010(5) 0.012(6)
C31 0.071(9) 0.042(6) 0.010(4) -0.007(4) 0.002(5) 0.001(5)
C32 0.069(9) 0.029(5) 0.019(5) -0.008(4) -0.002(5) 0.003(5)
C33 0.057(8) 0.025(5) 0.031(6) 0.005(4) -0.016(5) 0.005(5)
C34 0.041(6) 0.027(5) 0.027(5) -0.003(4) -0.006(4) -0.002(4)
C35 0.044(7) 0.030(5) 0.020(5) -0.007(4) -0.006(4) -0.010(5)
C36 0.054(8) 0.030(5) 0.023(5) 0.000(4) -0.002(5) -0.010(5)
C37 0.037(7) 0.035(5) 0.022(5) 0.002(4) 0.006(4) 0.004(4)
C38 0.048(7) 0.034(5) 0.019(5) 0.007(4) -0.002(4) 0.000(5)
C39 0.049(8) 0.040(6) 0.028(5) 0.008(5) -0.001(5) 0.004(5)
C40 0.080(10) 0.038(6) 0.024(5) 0.000(4) -0.003(6) -0.005(7)
C41 0.073(10) 0.044(7) 0.034(6) 0.004(5) 0.000(6) 0.008(6)
C50 0.038(6) 0.042(6) 0.021(5) 0.009(4) 0.006(4) -0.002(5)
C51 0.055(8) 0.046(6) 0.028(5) 0.008(5) 0.002(6) -0.005(6)
C52 0.066(8) 0.041(6) 0.032(5) 0.017(5) -0.002(6) -0.001(7)
C53 0.066(8) 0.027(5) 0.028(5) -0.002(4) 0.003(5) -0.007(5)
C54 0.075(10) 0.037(6) 0.031(5) -0.004(5) -0.016(6) -0.012(6)
C55 0.069(9) 0.032(5) 0.029(5) 0.000(4) -0.007(6) 0.004(6)
Sb1 0.0595(6) 0.0696(7) 0.0331(4) 0.0186(4) -0.0040(4) -0.0003(5)
F1 0.062(5) 0.066(5) 0.048(4) 0.029(4) -0.004(4) 0.000(4)
F2 0.137(9) 0.058(5) 0.067(6) 0.030(5) -0.006(6) 0.008(7)
F3 0.099(7) 0.115(8) 0.053(5) 0.054(6) 0.009(5) 0.020(7)
F4 0.084(7) 0.091(7) 0.056(5) 0.029(5) -0.004(5) -0.006(6)
F5 0.091(7) 0.101(7) 0.040(4) 0.002(5) -0.005(5) 0.021(6)
F6 0.086(6) 0.094(7) 0.029(4) 0.017(4) 0.004(4) -0.013(5)
Sb2 0.0456(5) 0.0306(3) 0.0292(4) -0.0061(3) -0.0009(3) 0.0039(3)
F7 0.067(5) 0.033(3) 0.062(5) 0.001(3) 0.005(4) -0.006(3)
F8 0.077(6) 0.027(3) 0.072(6) -0.014(3) 0.013(5) 0.000(4)
F9 0.066(5) 0.052(4) 0.030(3) -0.007(3) 0.001(3) 0.018(4)
F10 0.081(6) 0.071(5) 0.034(4) -0.015(4) 0.009(4) 0.019(4)
F11 0.061(5) 0.047(4) 0.050(4) -0.017(3) 0.004(4) 0.011(4)
F12 0.045(4) 0.046(4) 0.051(4) -0.007(3) -0.011(3) 0.007(3)

loop_
_atom_type_symbol
_atom_type_description
_atom_type_scat_dispersion_real
_atom_type_scat_dispersion_imag
_atom_type_scat_source
C C 0.0033 0.0016 'International Tables Vol C Tables 4.2.6.8 and 6.1.1.4'
H H 0.0000 0.0000 'International Tables Vol C Tables 4.2.6.8 and 6.1.1.4'
O O 0.0106 0.0060 'International Tables Vol C Tables 4.2.6.8 and 6.1.1.4'
F F 0.0171 0.0103 'International Tables Vol C Tables 4.2.6.8 and 6.1.1.4'
P P 0.1023 0.0942 'International Tables Vol C Tables 4.2.6.8 and 6.1.1.4'
Sb Sb -0.5866 1.5461 'International Tables Vol C Tables 4.2.6.8 and 6.1.1.4'
Ir Ir -1.4442 7.9887 'International Tables Vol C Tables 4.2.6.8 and 6.1.1.4'

loop_
_geom_angle_atom_site_label_1
_geom_angle_atom_site_label_2
_geom_angle_atom_site_label_3
_geom_angle
O1 Ir C3 154.3(4)
O1 Ir C5 91.9(3)
C3 Ir C5 63.6(4)
O1 Ir C1 101.8(3)
C3 Ir C1 63.9(4)
C5 Ir C1 37.3(4)
O1 Ir C2 137.4(3)
C3 Ir C2 38.1(4)
C5 Ir C2 61.8(4)
C1 Ir C2 37.1(4)
O1 Ir C4 118.2(3)
C3 Ir C4 36.9(4)
C5 Ir C4 38.2(3)
C1 Ir C4 62.7(4)
C2 Ir C4 61.4(4)
O1 Ir P1 84.9(2)
C3 Ir P1 119.6(3)
C5 Ir P1 147.0(2)
C1 Ir P1 111.4(3)
C2 Ir P1 99.6(3)
C4 Ir P1 156.6(3)
O1 Ir P2 84.61(19)
C3 Ir P2 104.5(3)
C5 Ir P2 129.3(2)
C1 Ir P2 164.3(3)
C2 Ir P2 137.9(3)
C4 Ir P2 101.6(2)
P1 Ir P2 83.22(9)
C11 P1 C17 106.3(5)
C11 P1 C36 106.1(6)
C17 P1 C36 107.3(5)
C11 P1 Ir 117.5(4)
C17 P1 Ir 113.3(4)
C36 P1 Ir 105.7(4)
C35 P2 C29 103.7(5)
C35 P2 C23 106.7(5)
C29 P2 C23 103.2(5)
C35 P2 Ir 109.3(3)
C29 P2 Ir 121.4(3)
C23 P2 Ir 111.4(4)
C38 O1 Ir 128.4(7)
C5 C1 C2 107.6(9)
C5 C1 C6 124.9(10)
C2 C1 C6 126.3(10)
C5 C1 Ir 71.1(6)
C2 C1 Ir 72.3(6)
C6 C1 Ir 131.4(8)
C1 C2 C3 108.6(9)
C1 C2 C7 126.1(9)
C3 C2 C7 125.2(9)
C1 C2 Ir 70.6(6)
C3 C2 Ir 68.4(5)
C7 C2 Ir 129.0(8)
C4 C3 C2 107.6(9)
C4 C3 C8 125.7(10)
C2 C3 C8 124.5(10)
C4 C3 Ir 74.7(6)
C2 C3 Ir 73.6(6)
C8 C3 Ir 130.6(8)
C3 C4 C5 107.5(8)
C3 C4 C9 126.5(10)
C5 C4 C9 125.9(10)
C3 C4 Ir 68.4(6)
C5 C4 Ir 69.3(6)
C9 C4 Ir 130.9(7)
C1 C5 C4 108.0(9)
C1 C5 C10 126.5(9)
C4 C5 C10 125.3(9)
C1 C5 Ir 71.6(7)
C4 C5 Ir 72.5(6)
C10 C5 Ir 126.0(8)
C1 C6 H6A 109.5
C1 C6 H6B 109.5
H6A C6 H6B 109.5
C1 C6 H6C 109.5
H6A C6 H6C 109.5
H6B C6 H6C 109.5
C2 C7 H7A 109.5
C2 C7 H7B 109.5
H7A C7 H7B 109.5
C2 C7 H7C 109.5
H7A C7 H7C 109.5
H7B C7 H7C 109.5
C3 C8 H8A 109.5
C3 C8 H8B 109.5
H8A C8 H8B 109.5
C3 C8 H8C 109.5
H8A C8 H8C 109.5
H8B C8 H8C 109.5
C4 C9 H9A 109.5
C4 C9 H9B 109.5
H9A C9 H9B 109.5
C4 C9 H9C 109.5
H9A C9 H9C 109.5
H9B C9 H9C 109.5
C5 C10 H10A 109.5
C5 C10 H10B 109.5
H10A C10 H10B 109.5
C5 C10 H10C 109.5
H10A C10 H10C 109.5
H10B C10 H10C 109.5
C16 C11 C12 117.8(10)
C16 C11 P1 123.6(9)
C12 C11 P1 118.5(9)
C13 C12 C11 119.0(11)
C13 C12 H12 120.5
C11 C12 H12 120.5
C14 C13 C12 121.2(11)
C14 C13 H13 119.4
C12 C13 H13 119.4
C15 C14 C13 120.0(13)
C15 C14 H14 120.0
C13 C14 H14 120.0
C16 C15 C14 121.2(13)
C16 C15 H15 119.4
C14 C15 H15 119.4
C15 C16 C11 120.7(12)
C15 C16 H16 119.7
C11 C16 H16 119.7
C22 C17 C18 119.7(9)
C22 C17 P1 121.2(8)
C18 C17 P1 118.9(8)
C17 C18 C19 118.9(11)
C17 C18 H18 120.5
C19 C18 H18 120.5
C20 C19 C18 120.0(11)
C20 C19 H19 120.0
C18 C19 H19 120.0
C19 C20 C21 122.1(10)
C19 C20 H20 118.9
C21 C20 H20 118.9
C22 C21 C20 118.9(10)
C22 C21 H21 120.6
C20 C21 H21 120.6
C21 C22 C17 120.1(11)
C21 C22 H22 119.9
C17 C22 H22 119.9
C24 C23 C28 119.9(10)
C24 C23 P2 120.0(8)
C28 C23 P2 120.1(10)
C25 C24 C23 119.5(11)
C25 C24 H24 120.2
C23 C24 H24 120.2
C24 C25 C26 120.6(14)
C24 C25 H25 119.7
C26 C25 H25 119.7
C27 C26 C25 120.0(11)
C27 C26 H26 120.0
C25 C26 H26 120.0
C26 C27 C28 120.7(12)
C26 C27 H27 119.7
C28 C27 H27 119.7
C23 C28 C27 119.2(13)
C23 C28 H28 120.4
C27 C28 H28 120.4
C30 C29 C34 118.3(9)
C30 C29 P2 120.1(9)
C34 C29 P2 121.5(9)
C29 C30 C31 118.3(11)
C29 C30 H30 120.8
C31 C30 H30 120.8
C32 C31 C30 121.2(11)
C32 C31 H31 119.4
C30 C31 H31 119.4
C33 C32 C31 120.4(10)
C33 C32 H32 119.8
C31 C32 H32 119.8
C32 C33 C34 120.8(11)
C32 C33 H33 119.6
C34 C33 H33 119.6
C33 C34 C29 120.7(11)
C33 C34 H34 119.6
C29 C34 H34 119.6
C36 C35 P2 106.6(8)
C36 C35 H35A 110.4
P2 C35 H35A 110.4
C36 C35 H35B 110.4
P2 C35 H35B 110.4
H35A C35 H35B 108.6
C37 C36 C35 112.0(10)
C37 C36 P1 116.1(8)
C35 C36 P1 106.0(7)
C37 C36 H36 107.4
C35 C36 H36 107.4
P1 C36 H36 107.4
C50 C37 C36 111.3(9)
C50 C37 H37A 109.4
C36 C37 H37A 109.4
C50 C37 H37B 109.4
C36 C37 H37B 109.4
H37A C37 H37B 108.0
O1 C38 C39 121.9(10)
O1 C38 H38 119.1
C39 C38 H38 119.1
C40 C39 C38 115.1(11)
C40 C39 C41 125.7(11)
C38 C39 C41 118.9(10)
C39 C40 H40A 120.0
C39 C40 H40B 120.0
H40A C40 H40B 120.0
C39 C41 H41C 109.5
C39 C41 H41A 109.5
H41C C41 H41A 109.5
C39 C41 H41B 109.5
H41C C41 H41B 109.5
H41A C41 H41B 109.5
C51 C50 C55 118.5(11)
C51 C50 C37 121.1(11)
C55 C50 C37 120.3(10)
C50 C51 C52 121.7(13)
C50 C51 H51 119.1
C52 C51 H51 119.1
C51 C52 C53 120.6(12)
C51 C52 H52 119.7
C53 C52 H52 119.7
C54 C53 C52 117.2(11)
C54 C53 H53 121.4
C52 C53 H53 121.4
C53 C54 C55 121.9(12)
C53 C54 H54 119.0
C55 C54 H54 119.0
C54 C55 C50 119.7(12)
C54 C55 H55 120.1
C50 C55 H55 120.1
F3 Sb1 F2 90.0(5)
F3 Sb1 F5 93.2(5)
F2 Sb1 F5 89.7(4)
F3 Sb1 F4 178.0(4)
F2 Sb1 F4 89.3(5)
F5 Sb1 F4 88.7(5)
F3 Sb1 F1 90.7(4)
F2 Sb1 F1 179.3(5)
F5 Sb1 F1 90.2(4)
F4 Sb1 F1 90.0(4)
F3 Sb1 F6 89.5(4)
F2 Sb1 F6 91.3(4)
F5 Sb1 F6 177.1(5)
F4 Sb1 F6 88.6(4)
F1 Sb1 F6 88.7(4)
F11 Sb2 F7 91.0(4)
F11 Sb2 F8 88.9(4)
F7 Sb2 F8 179.3(4)
F11 Sb2 F10 91.1(3)
F7 Sb2 F10 91.0(4)
F8 Sb2 F10 89.7(4)
F11 Sb2 F9 88.0(3)
F7 Sb2 F9 89.0(3)
F8 Sb2 F9 90.3(3)
F10 Sb2 F9 179.1(4)
F11 Sb2 F12 177.4(4)
F7 Sb2 F12 90.6(3)
F8 Sb2 F12 89.5(4)
F10 Sb2 F12 90.9(4)
F9 Sb2 F12 90.0(3)

loop_
_geom_bond_atom_site_label_1
_geom_bond_atom_site_label_2
_geom_bond_distance
Ir O1 2.152(6)
Ir C3 2.185(10)
Ir C5 2.224(12)
Ir C1 2.231(11)
Ir C2 2.254(9)
Ir C4 2.267(10)
Ir P1 2.320(3)
Ir P2 2.337(3)
P1 C11 1.794(11)
P1 C17 1.810(10)
P1 C36 1.848(11)
P2 C35 1.797(12)
P2 C29 1.821(10)
P2 C23 1.828(11)
O1 C38 1.259(12)
C1 C5 1.423(14)
C1 C2 1.428(15)
C1 C6 1.461(13)
C2 C3 1.449(14)
C2 C7 1.513(14)
C3 C4 1.413(16)
C3 C8 1.501(14)
C4 C5 1.469(13)
C4 C9 1.506(13)
C5 C10 1.481(15)
C6 H6A 0.9800
C6 H6B 0.9800
C6 H6C 0.9800
C7 H7A 0.9800
C7 H7B 0.9800
C7 H7C 0.9800
C8 H8A 0.9800
C8 H8B 0.9800
C8 H8C 0.9800
C9 H9A 0.9800
C9 H9B 0.9800
C9 H9C 0.9800
C10 H10A 0.9800
C10 H10B 0.9800
C10 H10C 0.9800
C11 C16 1.406(16)
C11 C12 1.441(15)
C12 C13 1.375(16)
C12 H12 0.9500
C13 C14 1.374(19)
C13 H13 0.9500
C14 C15 1.374(18)
C14 H14 0.9500
C15 C16 1.359(17)
C15 H15 0.9500
C16 H16 0.9500
C17 C22 1.395(16)
C17 C18 1.409(15)
C18 C19 1.414(17)
C18 H18 0.9500
C19 C20 1.339(18)
C19 H19 0.9500
C20 C21 1.401(18)
C20 H20 0.9500
C21 C22 1.391(14)
C21 H21 0.9500
C22 H22 0.9500
C23 C24 1.371(17)
C23 C28 1.385(16)
C24 C25 1.363(15)
C24 H24 0.9500
C25 C26 1.393(18)
C25 H25 0.9500
C26 C27 1.33(2)
C26 H26 0.9500
C27 C28 1.394(16)
C27 H27 0.9500
C28 H28 0.9500
C29 C30 1.397(17)
C29 C34 1.413(16)
C30 C31 1.414(13)
C30 H30 0.9500
C31 C32 1.359(17)
C31 H31 0.9500
C32 C33 1.352(17)
C32 H32 0.9500
C33 C34 1.369(14)
C33 H33 0.9500
C34 H34 0.9500
C35 C36 1.574(13)
C35 H35A 0.9900
C35 H35B 0.9900
C36 C37 1.540(16)
C36 H36 1.0000
C37 C50 1.501(15)
C37 H37A 0.9900
C37 H37B 0.9900
C38 C39 1.432(15)
C38 H38 0.9500
C39 C40 1.304(16)
C39 C41 1.436(17)
C40 H40A 0.9500
C40 H40B 0.9500
C41 H41C 0.9800
C41 H41A 0.9800
C41 H41B 0.9800
C50 C51 1.361(17)
C50 C55 1.400(18)
C51 C52 1.382(17)
C51 H51 0.9500
C52 C53 1.398(18)
C52 H52 0.9500
C53 C54 1.382(18)
C53 H53 0.9500
C54 C55 1.383(16)
C54 H54 0.9500
C55 H55 0.9500
Sb1 F3 1.822(11)
Sb1 F2 1.852(9)
Sb1 F5 1.852(9)
Sb1 F4 1.856(10)
Sb1 F1 1.860(8)
Sb1 F6 1.872(8)
Sb2 F11 1.846(8)
Sb2 F7 1.855(7)
Sb2 F8 1.856(7)
Sb2 F10 1.859(7)
Sb2 F9 1.868(7)
Sb2 F12 1.870(7)

loop_
_geom_torsion_atom_site_label_1
_geom_torsion_atom_site_label_2
_geom_torsion_atom_site_label_3
_geom_torsion_atom_site_label_4
_geom_torsion
O1 Ir P1 C11 -177.9(4)
C3 Ir P1 C11 -5.9(5)
C5 Ir P1 C11 -92.3(6)
C1 Ir P1 C11 -77.2(5)
C2 Ir P1 C11 -40.6(5)
C4 Ir P1 C11 -6.7(8)
P2 Ir P1 C11 97.0(4)
O1 Ir P1 C17 -53.2(4)
C3 Ir P1 C17 118.8(5)
C5 Ir P1 C17 32.3(7)
C1 Ir P1 C17 47.5(5)
C2 Ir P1 C17 84.1(5)
C4 Ir P1 C17 117.9(7)
P2 Ir P1 C17 -138.4(4)
O1 Ir P1 C36 64.0(4)
C3 Ir P1 C36 -124.0(5)
C5 Ir P1 C36 149.5(6)
C1 Ir P1 C36 164.7(5)
C2 Ir P1 C36 -158.7(5)
C4 Ir P1 C36 -124.9(7)
P2 Ir P1 C36 -21.2(4)
O1 Ir P2 C35 -92.6(4)
C3 Ir P2 C35 111.9(5)
C5 Ir P2 C35 179.5(5)
C1 Ir P2 C35 152.4(11)
C2 Ir P2 C35 89.7(6)
C4 Ir P2 C35 149.7(5)
P1 Ir P2 C35 -7.1(4)
O1 Ir P2 C29 146.9(5)
C3 Ir P2 C29 -8.7(6)
C5 Ir P2 C29 58.9(6)
C1 Ir P2 C29 31.9(12)
C2 Ir P2 C29 -30.8(7)
C4 Ir P2 C29 29.2(6)
P1 Ir P2 C29 -127.6(5)
O1 Ir P2 C23 25.1(4)
C3 Ir P2 C23 -130.5(5)
C5 Ir P2 C23 -62.9(5)
C1 Ir P2 C23 -89.9(11)
C2 Ir P2 C23 -152.6(6)
C4 Ir P2 C23 -92.6(5)
P1 Ir P2 C23 110.6(4)
C3 Ir O1 C38 -83.7(12)
C5 Ir O1 C38 -67.1(10)
C1 Ir O1 C38 -30.9(10)
C2 Ir O1 C38 -18.6(11)
C4 Ir O1 C38 -96.0(10)
P1 Ir O1 C38 80.0(9)
P2 Ir O1 C38 163.6(9)
O1 Ir C1 C5 -77.3(6)
C3 Ir C1 C5 80.1(6)
C2 Ir C1 C5 116.5(8)
C4 Ir C1 C5 38.5(6)
P1 Ir C1 C5 -166.4(5)
P2 Ir C1 C5 35.5(14)
O1 Ir C1 C2 166.2(6)
C3 Ir C1 C2 -36.4(6)
C5 Ir C1 C2 -116.5(8)
C4 Ir C1 C2 -77.9(6)
P1 Ir C1 C2 77.1(6)
P2 Ir C1 C2 -80.9(13)
O1 Ir C1 C6 43.0(11)
C3 Ir C1 C6 -159.6(12)
C5 Ir C1 C6 120.3(13)
C2 Ir C1 C6 -123.2(14)
C4 Ir C1 C6 158.8(12)
P1 Ir C1 C6 -46.1(11)
P2 Ir C1 C6 155.8(8)
C5 C1 C2 C3 -4.8(12)
C6 C1 C2 C3 -173.3(11)
Ir C1 C2 C3 57.9(7)
C5 C1 C2 C7 172.6(11)
C6 C1 C2 C7 4.1(18)
Ir C1 C2 C7 -124.7(11)
C5 C1 C2 Ir -62.7(8)
C6 C1 C2 Ir 128.8(12)
O1 Ir C2 C1 -20.2(8)
C3 Ir C2 C1 120.2(10)
C5 Ir C2 C1 37.9(6)
C4 Ir C2 C1 81.6(7)
P1 Ir C2 C1 -113.0(6)
P2 Ir C2 C1 156.5(5)
O1 Ir C2 C3 -140.4(7)
C5 Ir C2 C3 -82.3(7)
C1 Ir C2 C3 -120.2(10)
C4 Ir C2 C3 -38.7(7)
P1 Ir C2 C3 126.7(6)
P2 Ir C2 C3 36.3(8)
O1 Ir C2 C7 101.1(10)
C3 Ir C2 C7 -118.5(12)
C5 Ir C2 C7 159.2(10)
C1 Ir C2 C7 121.3(12)
C4 Ir C2 C7 -157.2(10)
P1 Ir C2 C7 8.2(9)
P2 Ir C2 C7 -82.2(10)
C1 C2 C3 C4 8.2(12)
C7 C2 C3 C4 -169.2(10)
Ir C2 C3 C4 67.5(7)
C1 C2 C3 C8 172.3(10)
C7 C2 C3 C8 -5.1(18)
Ir C2 C3 C8 -128.4(12)
C1 C2 C3 Ir -59.3(8)
C7 C2 C3 Ir 123.3(11)
O1 Ir C3 C4 -18.2(11)
C5 Ir C3 C4 -36.8(6)
C1 Ir C3 C4 -78.6(7)
C2 Ir C3 C4 -114.1(9)
P1 Ir C3 C4 -179.5(5)
P2 Ir C3 C4 90.1(6)
O1 Ir C3 C2 95.8(9)
C5 Ir C3 C2 77.2(7)
C1 Ir C3 C2 35.5(6)
C4 Ir C3 C2 114.1(9)
P1 Ir C3 C2 -65.4(7)
P2 Ir C3 C2 -155.8(6)
O1 Ir C3 C8 -142.5(10)
C5 Ir C3 C8 -161.1(12)
C1 Ir C3 C8 157.2(12)
C2 Ir C3 C8 121.7(14)
C4 Ir C3 C8 -124.3(13)
P1 Ir C3 C8 56.3(11)
P2 Ir C3 C8 -34.1(11)
C2 C3 C4 C5 -8.3(11)
C8 C3 C4 C5 -172.1(10)
Ir C3 C4 C5 58.5(7)
C2 C3 C4 C9 167.5(10)
C8 C3 C4 C9 3.7(17)
Ir C3 C4 C9 -125.7(10)
C2 C3 C4 Ir -66.8(7)
C8 C3 C4 Ir 129.4(11)
O1 Ir C4 C3 171.1(5)
C5 Ir C4 C3 119.7(8)
C1 Ir C4 C3 82.1(6)
C2 Ir C4 C3 39.9(6)
P1 Ir C4 C3 1.2(10)
P2 Ir C4 C3 -98.8(6)
O1 Ir C4 C5 51.5(6)
C3 Ir C4 C5 -119.7(8)
C1 Ir C4 C5 -37.6(6)
C2 Ir C4 C5 -79.8(6)
P1 Ir C4 C5 -118.5(7)
P2 Ir C4 C5 141.6(5)
O1 Ir C4 C9 -68.6(11)
C3 Ir C4 C9 120.2(13)
C5 Ir C4 C9 -120.1(13)
C1 Ir C4 C9 -157.7(12)
C2 Ir C4 C9 160.1(12)
P1 Ir C4 C9 121.4(10)
P2 Ir C4 C9 21.5(11)
C2 C1 C5 C4 -0.3(12)
C6 C1 C5 C4 168.3(10)
Ir C1 C5 C4 -63.9(7)
C2 C1 C5 C10 -174.8(11)
C6 C1 C5 C10 -6.1(18)
Ir C1 C5 C10 121.7(12)
C2 C1 C5 Ir 63.5(8)
C6 C1 C5 Ir -127.8(11)
C3 C4 C5 C1 5.4(12)
C9 C4 C5 C1 -170.4(10)
Ir C4 C5 C1 63.3(8)
C3 C4 C5 C10 180.0(11)
C9 C4 C5 C10 4.1(17)
Ir C4 C5 C10 -122.1(11)
C3 C4 C5 Ir -57.9(7)
C9 C4 C5 Ir 126.3(10)
O1 Ir C5 C1 107.2(6)
C3 Ir C5 C1 -80.8(6)
C2 Ir C5 C1 -37.8(6)
C4 Ir C5 C1 -116.4(8)
P1 Ir C5 C1 23.7(9)
P2 Ir C5 C1 -168.3(4)
O1 Ir C5 C4 -136.4(5)
C3 Ir C5 C4 35.7(5)
C1 Ir C5 C4 116.4(8)
C2 Ir C5 C4 78.7(6)
P1 Ir C5 C4 140.1(5)
P2 Ir C5 C4 -51.8(6)
O1 Ir C5 C10 -15.1(8)
C3 Ir C5 C10 157.0(9)
C1 Ir C5 C10 -122.2(11)
C2 Ir C5 C10 -160.0(9)
C4 Ir C5 C10 121.3(10)
P1 Ir C5 C10 -98.6(9)
P2 Ir C5 C10 69.5(9)
C17 P1 C11 C16 19.6(11)
C36 P1 C11 C16 -94.4(10)
Ir P1 C11 C16 147.7(8)
C17 P1 C11 C12 -162.1(8)
C36 P1 C11 C12 83.9(9)
Ir P1 C11 C12 -34.0(10)
C16 C11 C12 C13 -0.5(16)
P1 C11 C12 C13 -178.9(9)
C11 C12 C13 C14 -1.0(18)
C12 C13 C14 C15 0(2)
C13 C14 C15 C16 2(2)
C14 C15 C16 C11 -3.3(19)
C12 C11 C16 C15 2.6(16)
P1 C11 C16 C15 -179.0(9)
C11 P1 C17 C22 -133.8(10)
C36 P1 C17 C22 -20.6(12)
Ir P1 C17 C22 95.6(10)
C11 P1 C17 C18 50.9(11)
C36 P1 C17 C18 164.1(10)
Ir P1 C17 C18 -79.6(11)
C22 C17 C18 C19 -3.7(19)
P1 C17 C18 C19 171.6(11)
C17 C18 C19 C20 6(2)
C18 C19 C20 C21 -5(2)
C19 C20 C21 C22 1(2)
C20 C21 C22 C17 1(2)
C18 C17 C22 C21 0.3(19)
P1 C17 C22 C21 -174.9(10)
C35 P2 C23 C24 172.0(8)
C29 P2 C23 C24 -79.1(9)
Ir P2 C23 C24 52.8(8)
C35 P2 C23 C28 -6.1(9)
C29 P2 C23 C28 102.8(9)
Ir P2 C23 C28 -125.3(8)
C28 C23 C24 C25 -3.9(15)
P2 C23 C24 C25 177.9(8)
C23 C24 C25 C26 1.6(16)
C24 C25 C26 C27 1.4(17)
C25 C26 C27 C28 -2.0(18)
C24 C23 C28 C27 3.3(15)
P2 C23 C28 C27 -178.6(8)
C26 C27 C28 C23 -0.3(17)
C35 P2 C29 C30 148.9(9)
C23 P2 C29 C30 37.7(10)
Ir P2 C29 C30 -87.9(9)
C35 P2 C29 C34 -28.6(9)
C23 P2 C29 C34 -139.7(9)
Ir P2 C29 C34 94.6(8)
C34 C29 C30 C31 -3.8(16)
P2 C29 C30 C31 178.6(8)
C29 C30 C31 C32 4.6(17)
C30 C31 C32 C33 -1.1(18)
C31 C32 C33 C34 -3.2(17)
C32 C33 C34 C29 3.9(16)
C30 C29 C34 C33 -0.2(15)
P2 C29 C34 C33 177.3(8)
C29 P2 C35 C36 170.2(7)
C23 P2 C35 C36 -81.1(8)
Ir P2 C35 C36 39.4(8)
P2 C35 C36 C37 175.0(7)
P2 C35 C36 P1 -57.5(9)
C11 P1 C36 C37 50.5(9)
C17 P1 C36 C37 -62.9(10)
Ir P1 C36 C37 176.0(7)
C11 P1 C36 C35 -74.6(9)
C17 P1 C36 C35 172.0(8)
Ir P1 C36 C35 50.9(9)
C35 C36 C37 C50 -68.2(12)
P1 C36 C37 C50 169.9(7)
Ir O1 C38 C39 -177.4(8)
O1 C38 C39 C40 166.3(12)
O1 C38 C39 C41 -8.5(19)
C36 C37 C50 C51 -60.3(13)
C36 C37 C50 C55 116.4(12)
C55 C50 C51 C52 -3.0(18)
C37 C50 C51 C52 173.8(11)
C50 C51 C52 C53 3.0(19)
C51 C52 C53 C54 -3.6(18)
C52 C53 C54 C55 4(2)
C53 C54 C55 C50 -5(2)
C51 C50 C55 C54 3.7(18)
C37 C50 C55 C54 -173.2(11)

loop_
_platon_squeeze_void_nr
_platon_squeeze_void_average_x
_platon_squeeze_void_average_y
_platon_squeeze_void_average_z
_platon_squeeze_void_volume
_platon_squeeze_void_count_electrons
_platon_squeeze_void_content
1 0.008 0.250 0.000 470 158 ' '
2 -0.036 0.750 0.500 470 158 ' '
